data_4108811
loop_
_publ_author_name
'Yoshimitsu Itoh'
'Hayato Tsuji'
'Ken-ichi Yamagata'
'Kohei Endo'
'Iku Tanaka'
'Masaharu Nakamura'
'Eiichi Nakamura'

_publ_section_title
;
 Efficient Formation of Ring Structures Utilizing Multisite Activation by
 Indium Catalysis
;
_journal_name_full 'Journal of the American Chemical Society'
_journal_page_first 17161
_journal_page_last 17167
_journal_paper_doi 10.1021/ja805657h
_journal_volume 130
_journal_year 2008
_chemical_formula_moiety 'C19 H22 O3'
_chemical_formula_sum 'C19 H22 O3'
_chemical_formula_weight 298.37
_chemical_name_common KY4-106
_chemical_name_systematic
; 
methyl (1R*,7S*)-1-(1-oxoethyl)-2-methylene-7-phenylcycloheptanecarboxylate 
;
_space_group_IT_number 14
_symmetry_cell_setting monoclinic
_symmetry_space_group_name_Hall '-P 2ybc'
_symmetry_space_group_name_H-M 'P 1 21/c 1'
_atom_sites_solution_hydrogens geom
_atom_sites_solution_primary direct
_atom_sites_solution_secondary difmap
_audit_creation_method SHELXL-97
_cell_angle_alpha 90.00
_cell_angle_beta 105.699(6)
_cell_angle_gamma 90.00
_cell_formula_units_Z 4
_cell_length_a 10.8425(15)
_cell_length_b 9.7909(15)
_cell_length_c 15.057(2)
_cell_measurement_reflns_used 4864
_cell_measurement_temperature 128(2)
_cell_measurement_theta_max 27.4835
_cell_measurement_theta_min 3.4067
_cell_volume 1538.8(4)
_computing_cell_refinement 'CrystalClear (Rigaku Corp., 2000)'
_computing_data_collection 'CrystalClear (Rigaku Corp., 2000)'
_computing_data_reduction 'CrystalClear (Rigaku Corp., 2000)'
_computing_molecular_graphics 'ORTEP III (Burnett & Johnson, 1996)'
_computing_publication_material 'SHELXL-97 and Yadokari-XG (Wakita, 2005)'
_computing_structure_refinement 'SHELXL-97 (Sheldrick, 1997)'
_computing_structure_solution 'SHELXS-97 (Sheldrick, 1990)'
_diffrn_ambient_temperature 128(2)
_diffrn_detector_area_resol_mean 14.5666
_diffrn_measured_fraction_theta_full 0.989
_diffrn_measured_fraction_theta_max 0.989
_diffrn_measurement_device
;
Mercury CCD (2x2 bin mode)
;
_diffrn_measurement_method dtintegrate.ref
_diffrn_radiation_monochromator graphite
_diffrn_radiation_source 'fine-focus sealed tube'
_diffrn_radiation_type MoK\a
_diffrn_radiation_wavelength 0.71070
_diffrn_reflns_av_R_equivalents 0.0189
_diffrn_reflns_av_sigmaI/netI 0.0322
_diffrn_reflns_limit_h_max 13
_diffrn_reflns_limit_h_min -14
_diffrn_reflns_limit_k_max 12
_diffrn_reflns_limit_k_min -10
_diffrn_reflns_limit_l_max 19
_diffrn_reflns_limit_l_min -19
_diffrn_reflns_number 11060
_diffrn_reflns_theta_full 27.47
_diffrn_reflns_theta_max 27.47
_diffrn_reflns_theta_min 3.41
_exptl_absorpt_coefficient_mu 0.086
_exptl_absorpt_correction_T_max 0.9831
_exptl_absorpt_correction_T_min 0.9584
_exptl_absorpt_correction_type multi-scan
_exptl_absorpt_process_details '(Jacobson, 1998)'
_exptl_crystal_colour colorless
_exptl_crystal_density_diffrn 1.288
_exptl_crystal_description block
_exptl_crystal_F_000 640
_exptl_crystal_size_max 0.50
_exptl_crystal_size_mid 0.50
_exptl_crystal_size_min 0.20
_refine_diff_density_max 0.300
_refine_diff_density_min -0.188
_refine_diff_density_rms 0.041
_refine_ls_extinction_method none
_refine_ls_goodness_of_fit_ref 1.104
_refine_ls_hydrogen_treatment constr
_refine_ls_matrix_type full
_refine_ls_number_parameters 192
_refine_ls_number_reflns 3476
_refine_ls_number_restraints 0
_refine_ls_restrained_S_all 1.104
_refine_ls_R_factor_all 0.0478
_refine_ls_R_factor_gt 0.0382
_refine_ls_shift/su_max 0.001
_refine_ls_shift/su_mean 0.000
_refine_ls_structure_factor_coef Fsqd
_refine_ls_weighting_details 'calc w=1/[\s^2^(Fo^2^)+(0.0570P)^2^+0.1262P] where P=(Fo^2^+2Fc^2^)/3'
_refine_ls_weighting_scheme calc
_refine_ls_wR_factor_gt 0.1036
_refine_ls_wR_factor_ref 0.1092
_reflns_number_gt 2869
_reflns_number_total 3476
_reflns_threshold_expression >2sigma(I)
_cod_data_source_file ja805657h_si_002.cif
_cod_data_source_block ky4-106
_cod_database_code 4108811

loop_
_symmetry_equiv_pos_as_xyz
'x, y, z'
'-x, y+1/2, -z+1/2'
'-x, -y, -z'
'x, -y-1/2, z-1/2'

loop_
_atom_site_label
_atom_site_type_symbol
_atom_site_fract_x
_atom_site_fract_y
_atom_site_fract_z
_atom_site_U_iso_or_equiv
_atom_site_adp_type
_atom_site_occupancy
_atom_site_symmetry_multiplicity
_atom_site_calc_flag
_atom_site_refinement_flags
C1 C 0.05996(13) 0.17935(14) -0.06812(8) 0.0345(3) Uani 1 1 d .
H1 H 0.0124 0.0942 -0.0865 0.052 Uiso 1 1 calc R
H2 H 0.1422 0.1743 -0.0833 0.052 Uiso 1 1 calc R
H3 H 0.0100 0.2562 -0.1011 0.052 Uiso 1 1 calc R
C2 C 0.08347(11) 0.19999(11) 0.03441(8) 0.0232(3) Uani 1 1 d .
O1 O -0.00560(7) 0.20216(9) 0.06865(6) 0.0300(2) Uani 1 1 d .
C3 C 0.22221(10) 0.23132(11) 0.09282(7) 0.0189(2) Uani 1 1 d .
C4 C 0.31390(11) 0.11891(11) 0.08030(7) 0.0199(2) Uani 1 1 d .
O2 O 0.42857(8) 0.12929(8) 0.09840(6) 0.0264(2) Uani 1 1 d .
O3 O 0.25044(8) 0.00321(8) 0.05101(5) 0.0248(2) Uani 1 1 d .
C5 C 0.32841(13) -0.11387(12) 0.04445(9) 0.0320(3) Uani 1 1 d .
H4 H 0.3792 -0.0941 0.0011 0.048 Uiso 1 1 calc R
H5 H 0.2730 -0.1928 0.0224 0.048 Uiso 1 1 calc R
H6 H 0.3859 -0.1342 0.1054 0.048 Uiso 1 1 calc R
C6 C 0.25383(11) 0.36956(11) 0.05686(7) 0.0227(2) Uani 1 1 d .
C7 C 0.33165(13) 0.38472(14) 0.00312(8) 0.0338(3) Uani 1 1 d .
H7 H 0.3459 0.4729 -0.0185 0.041 Uiso 1 1 calc R
H8 H 0.3731 0.3074 -0.0138 0.041 Uiso 1 1 calc R
C8 C 0.18739(12) 0.49284(11) 0.08401(8) 0.0260(3) Uani 1 1 d .
H9 H 0.1059 0.4636 0.0959 0.031 Uiso 1 1 calc R
H10 H 0.1668 0.5589 0.0323 0.031 Uiso 1 1 calc R
C9 C 0.27120(12) 0.56297(13) 0.17031(8) 0.0291(3) Uani 1 1 d .
H11 H 0.3557 0.5830 0.1600 0.035 Uiso 1 1 calc R
H12 H 0.2312 0.6513 0.1785 0.035 Uiso 1 1 calc R
C10 C 0.29221(12) 0.48075(12) 0.25935(8) 0.0272(3) Uani 1 1 d .
H13 H 0.2113 0.4808 0.2779 0.033 Uiso 1 1 calc R
H14 H 0.3576 0.5281 0.3084 0.033 Uiso 1 1 calc R
C11 C 0.33469(11) 0.33262(12) 0.25466(7) 0.0225(3) Uani 1 1 d .
H15 H 0.3656 0.2963 0.3182 0.027 Uiso 1 1 calc R
H16 H 0.4074 0.3306 0.2267 0.027 Uiso 1 1 calc R
C12 C 0.22745(10) 0.23857(11) 0.19847(7) 0.0184(2) Uani 1 1 d .
H17 H 0.1452 0.2824 0.2011 0.022 Uiso 1 1 calc R
C13 C 0.22847(10) 0.09866(11) 0.24259(7) 0.0190(2) Uani 1 1 d .
C14 C 0.11602(11) 0.04619(12) 0.25696(7) 0.0230(2) Uani 1 1 d .
H18 H 0.0392 0.0978 0.2380 0.028 Uiso 1 1 calc R
C15 C 0.11422(12) -0.07998(13) 0.29839(8) 0.0279(3) Uani 1 1 d .
H19 H 0.0366 -0.1137 0.3079 0.033 Uiso 1 1 calc R
C16 C 0.22487(12) -0.15679(13) 0.32593(8) 0.0283(3) Uani 1 1 d .
H20 H 0.2232 -0.2440 0.3532 0.034 Uiso 1 1 calc R
C17 C 0.33815(12) -0.10585(13) 0.31354(8) 0.0280(3) Uani 1 1 d .
H21 H 0.4147 -0.1579 0.3328 0.034 Uiso 1 1 calc R
C18 C 0.34005(11) 0.02130(12) 0.27298(7) 0.0237(3) Uani 1 1 d .
H22 H 0.4186 0.0561 0.2658 0.028 Uiso 1 1 calc R

loop_
_atom_site_aniso_label
_atom_site_aniso_U_11
_atom_site_aniso_U_22
_atom_site_aniso_U_33
_atom_site_aniso_U_23
_atom_site_aniso_U_13
_atom_site_aniso_U_12
C1 0.0350(7) 0.0416(8) 0.0215(6) -0.0037(5) -0.0020(5) 0.0002(6)
C2 0.0250(6) 0.0189(6) 0.0225(6) -0.0015(4) 0.0010(5) 0.0016(4)
O1 0.0210(4) 0.0352(5) 0.0308(5) -0.0059(4) 0.0021(3) 0.0002(4)
C3 0.0200(5) 0.0204(6) 0.0154(5) -0.0008(4) 0.0030(4) -0.0005(4)
C4 0.0238(6) 0.0214(6) 0.0144(5) 0.0005(4) 0.0051(4) 0.0000(4)
O2 0.0223(4) 0.0291(5) 0.0282(4) 0.0003(3) 0.0075(3) 0.0010(3)
O3 0.0274(4) 0.0199(4) 0.0257(4) -0.0045(3) 0.0047(3) 0.0003(3)
C5 0.0381(7) 0.0224(7) 0.0344(7) -0.0049(5) 0.0079(6) 0.0054(5)
C6 0.0271(6) 0.0211(6) 0.0173(5) 0.0018(4) 0.0016(4) -0.0005(4)
C7 0.0483(8) 0.0283(7) 0.0282(6) 0.0074(5) 0.0161(6) 0.0005(6)
C8 0.0293(6) 0.0195(6) 0.0267(6) 0.0024(4) 0.0035(5) 0.0003(5)
C9 0.0330(6) 0.0193(6) 0.0333(7) -0.0032(5) 0.0059(5) -0.0033(5)
C10 0.0293(6) 0.0249(6) 0.0256(6) -0.0069(5) 0.0043(5) -0.0059(5)
C11 0.0234(6) 0.0246(6) 0.0179(5) -0.0011(4) 0.0029(4) -0.0041(4)
C12 0.0181(5) 0.0201(6) 0.0166(5) -0.0016(4) 0.0042(4) -0.0008(4)
C13 0.0214(5) 0.0210(6) 0.0144(5) -0.0027(4) 0.0047(4) -0.0016(4)
C14 0.0217(5) 0.0256(6) 0.0214(5) -0.0004(4) 0.0052(4) -0.0015(4)
C15 0.0301(6) 0.0285(7) 0.0255(6) -0.0010(5) 0.0083(5) -0.0094(5)
C16 0.0444(7) 0.0221(6) 0.0193(5) -0.0003(4) 0.0101(5) -0.0024(5)
C17 0.0347(7) 0.0298(7) 0.0208(6) 0.0028(5) 0.0100(5) 0.0105(5)
C18 0.0235(6) 0.0296(7) 0.0194(5) 0.0032(4) 0.0084(4) 0.0032(5)

loop_
_atom_type_symbol
_atom_type_description
_atom_type_scat_dispersion_real
_atom_type_scat_dispersion_imag
_atom_type_scat_source
C C 0.0033 0.0016 'International Tables Vol C Tables 4.2.6.8 and 6.1.1.4'
H H 0.0000 0.0000 'International Tables Vol C Tables 4.2.6.8 and 6.1.1.4'
N N 0.0061 0.0033 'International Tables Vol C Tables 4.2.6.8 and 6.1.1.4'
O O 0.0106 0.0060 'International Tables Vol C Tables 4.2.6.8 and 6.1.1.4'

loop_
_geom_angle_atom_site_label_1
_geom_angle_atom_site_label_2
_geom_angle_atom_site_label_3
_geom_angle
O1 C2 C1 120.29(11)
O1 C2 C3 121.10(10)
C1 C2 C3 118.38(10)
C4 C3 C6 112.19(9)
C4 C3 C2 110.51(9)
C6 C3 C2 104.45(9)
C4 C3 C12 108.03(8)
C6 C3 C12 111.50(9)
C2 C3 C12 110.17(8)
O2 C4 O3 123.68(10)
O2 C4 C3 125.31(10)
O3 C4 C3 110.92(9)
C4 O3 C5 115.90(9)
C7 C6 C8 120.15(11)
C7 C6 C3 123.73(11)
C8 C6 C3 116.10(9)
C6 C8 C9 111.66(10)
C10 C9 C8 114.94(10)
C9 C10 C11 115.77(10)
C10 C11 C12 113.54(9)
C13 C12 C11 112.48(9)
C13 C12 C3 113.19(9)
C11 C12 C3 113.31(8)
C14 C13 C18 117.81(11)
C14 C13 C12 119.78(10)
C18 C13 C12 122.36(10)
C15 C14 C13 121.20(11)
C16 C15 C14 120.23(11)
C15 C16 C17 119.58(11)
C16 C17 C18 120.09(11)
C17 C18 C13 121.06(11)

loop_
_geom_bond_atom_site_label_1
_geom_bond_atom_site_label_2
_geom_bond_distance
C1 C2 1.5087(17)
C2 O1 1.2118(14)
C2 C3 1.5540(15)
C3 C4 1.5286(15)
C3 C6 1.5307(16)
C3 C12 1.5779(14)
C4 O2 1.2030(13)
C4 O3 1.3368(13)
O3 C5 1.4435(14)
C6 C7 1.3260(17)
C6 C8 1.5174(16)
C8 C9 1.5319(17)
C9 C10 1.5271(17)
C10 C11 1.5291(16)
C11 C12 1.5438(15)
C12 C13 1.5211(15)
C13 C14 1.3929(15)
C13 C18 1.3954(16)
C14 C15 1.3864(17)
C15 C16 1.3811(18)
C16 C17 1.3842(17)
C17 C18 1.3892(17)

loop_
_geom_torsion_atom_site_label_1
_geom_torsion_atom_site_label_2
_geom_torsion_atom_site_label_3
_geom_torsion_atom_site_label_4
_geom_torsion
O1 C2 C3 C4 128.93(11)
C1 C2 C3 C4 -56.59(13)
O1 C2 C3 C6 -110.23(12)
C1 C2 C3 C6 64.25(12)
O1 C2 C3 C12 9.62(15)
C1 C2 C3 C12 -175.90(10)
C6 C3 C4 O2 45.51(14)
C2 C3 C4 O2 161.63(10)
C12 C3 C4 O2 -77.78(13)
C6 C3 C4 O3 -137.96(9)
C2 C3 C4 O3 -21.84(12)
C12 C3 C4 O3 98.75(10)
O2 C4 O3 C5 1.85(15)
C3 C4 O3 C5 -174.75(9)
C4 C3 C6 C7 14.12(15)
C2 C3 C6 C7 -105.60(13)
C12 C3 C6 C7 135.45(12)
C4 C3 C6 C8 -167.52(9)
C2 C3 C6 C8 72.76(11)
C12 C3 C6 C8 -46.20(12)
C7 C6 C8 C9 -86.63(14)
C3 C6 C8 C9 94.95(12)
C6 C8 C9 C10 -68.60(14)
C8 C9 C10 C11 49.47(15)
C9 C10 C11 C12 -72.26(13)
C10 C11 C12 C13 -139.90(10)
C10 C11 C12 C3 90.14(11)
C4 C3 C12 C13 -42.49(11)
C6 C3 C12 C13 -166.20(9)
C2 C3 C12 C13 78.31(11)
C4 C3 C12 C11 87.12(11)
C6 C3 C12 C11 -36.59(12)
C2 C3 C12 C11 -152.08(9)
C11 C12 C13 C14 129.13(10)
C3 C12 C13 C14 -100.85(11)
C11 C12 C13 C18 -48.40(13)
C3 C12 C13 C18 81.62(12)
C18 C13 C14 C15 -1.28(16)
C12 C13 C14 C15 -178.92(10)
C13 C14 C15 C16 -0.34(17)
C14 C15 C16 C17 1.25(17)
C15 C16 C17 C18 -0.51(17)
C16 C17 C18 C13 -1.16(17)
C14 C13 C18 C17 2.03(16)
C12 C13 C18 C17 179.60(10)
